data_4342127
loop_
_publ_author_name
'Park, Woon Bae'
'Singh, Satendra Pal'
'Kim, Minseuk'
'Sohn, Kee-Sun'

_publ_section_title
;
 Combinatorial Screening of Luminescent and Structural Properties in a
 Ce(3+)-Doped Ln-Al-Si-O-N (Ln = Y, La, Gd, Lu) System: The Discovery of a
 Novel Gd3Al3+xSi3-xO12+xN2-x:Ce(3+) Phosphor.
;
_journal_issue 4
_journal_name_full 'Inorganic chemistry'
_journal_page_first 1829
_journal_page_last 1840
_journal_paper_doi 10.1021/ic502721h
_journal_volume 54
_journal_year 2015
_chemical_formula_structural Gd3Al3.774Si2.226O12.774N1.226
_chemical_formula_sum 'Al3.774 Gd3 N1.226 O12.774 Si2.226'
_chemical_formula_weight 857.63
_space_group_IT_number 5
_symmetry_cell_setting monoclinic
_symmetry_space_group_name_Hall 'C 2y'
_symmetry_space_group_name_H-M 'C 1 2 1'
_cell_angle_alpha 90.00000
_cell_angle_beta 89.8430(9)
_cell_angle_gamma 90.00000
_cell_formula_units_Z 2
_cell_length_a 13.67681(15)
_cell_length_b 7.86858(9)
_cell_length_c 4.85157(3)
_cell_measurement_temperature 298
_cell_volume 522.110(9)
_computing_structure_refinement FULLPROF
_diffrn_ambient_temperature 298
_diffrn_measurement_device_type '8C2 HRPD beamline Pohang Light Source'
_diffrn_radiation_type Synchrotron
_diffrn_radiation_wavelength 1.4647
_diffrn_source '8C2 HRPD beamline Pohang Light Source'
_exptl_crystal_density_diffrn 5.455
_pd_char_colour White
_pd_meas_2theta_range_inc 0.010000
_pd_meas_2theta_range_max 130.50000
_pd_meas_2theta_range_min 10.00000
_pd_meas_number_of_points 12051
_pd_meas_scan_method cont
_pd_proc_2theta_range_inc 0.010000
_pd_proc_2theta_range_max 130.5000
_pd_proc_2theta_range_min 10.0000
_pd_proc_ls_prof_R_factor 5.5758
_pd_proc_ls_prof_wR_expected 5.4478
_pd_proc_ls_prof_wR_factor 7.1185
_pd_proc_wavelength 1.464700
_pd_spec_mount_mode reflection
_refine_ls_goodness_of_fit_all 1.3077
_refine_ls_number_parameters 73
_refine_ls_number_reflns 576
_refine_ls_number_restraints 0
_refine_ls_R_I_factor 3.4335
_cod_data_source_file ic502721h_si_002.cif
_cod_data_source_block monoclinic
_cod_depositor_comments 'Adding full bibliography for 4342127.cif.'
_cod_original_sg_symbol_H-M 'C 2'
_cod_original_formula_sum Al3.774Gd3N1.226O12.774Si2.226
_cod_database_code 4342127
_pd_proc_ls_prof_cr_factor 10.8908
_pd_proc_ls_prof_cwr_factor 11.6788
_pd_proc_ls_prof_cwr_expected 8.9378
_pd_proc_ls_prof_chi2 1.7074
_pd_proc_ls_prof_echi2 1.7155

loop_
_symmetry_equiv_pos_as_xyz
x,y,z
-x,y,-z
x+1/2,y+1/2,z
-x+1/2,y+1/2,-z

loop_
_atom_site_label
_atom_site_fract_x
_atom_site_fract_y
_atom_site_fract_z
_atom_site_U_iso_or_equiv
_atom_site_occupancy
_atom_site_adp_type
_atom_site_type_symbol
Gd1 0.00000 0.5711(18) 0.00000 0.0007(9) 1.00000 Uiso Gd
Gd2 0.20689(15) 0.1925(18) 0.0007(5) 0.0001(4) 1.00000 Uiso Gd
Al1 0.00000 0.00000 0.00000 0.0021(16) 1.00000 Uiso AL
Si2 0.8294(8) 0.489(2) 0.5480(10) 0.0015(12) 0.98000 Uiso SI
Al2 0.8294(8) 0.489(2) 0.5480(10) 0.0015(12) 0.02000 Uiso AL
Si3 0.00000 0.223(2) 0.50000 0.001(4) 0.24600 Uiso SI
Al3 0.00000 0.223(2) 0.50000 0.001(4) 0.75400 Uiso AL
Si4 0.3778(7) 0.369(2) 0.502(3) 0.004(2) 0.01000 Uiso SI
Al4 0.3778(7) 0.369(2) 0.502(3) 0.004(2) 0.99000 Uiso AL
O1 0.8327(18) 0.485(4) 0.2017(20) 0.00380 0.97300 Uiso O
N1 0.8327(18) 0.485(4) 0.2017(20) 0.00380 0.02700 Uiso N
O2 0.0717(16) 0.365(4) 0.323(5) 0.00380 0.97300 Uiso O
N2 0.0717(16) 0.365(4) 0.323(5) 0.00380 0.02700 Uiso N
O3 0.2849(16) 0.398(4) 0.297(5) 0.00380 0.97300 Uiso O
N3 0.2849(16) 0.398(4) 0.297(5) 0.00380 0.02700 Uiso N
O4 0.1456(14) 0.684(4) 0.311(4) 0.00380 0.97300 Uiso O
N4 0.1456(14) 0.684(4) 0.311(4) 0.00380 0.02700 Uiso N
O5 0.0758(13) 0.142(3) 0.752(4) 0.00380 0.54900 Uiso O
N5 0.0758(13) 0.142(3) 0.752(4) 0.00380 0.45100 Uiso N
O6 0.3949(16) 0.504(4) 0.762(4) 0.00380 0.97300 Uiso O
N6 0.3949(16) 0.504(4) 0.762(4) 0.00380 0.02700 Uiso N
O7 0.0463(13) 0.808(3) 0.766(4) 0.00380 0.97300 Uiso O
N7 0.0463(13) 0.808(3) 0.766(4) 0.00380 0.02700 Uiso N

loop_
_atom_type_symbol
_atom_type_scat_Cromer_Mann_a1
_atom_type_scat_Cromer_Mann_b1
_atom_type_scat_Cromer_Mann_a2
_atom_type_scat_Cromer_Mann_b2
_atom_type_scat_Cromer_Mann_a3
_atom_type_scat_Cromer_Mann_b3
_atom_type_scat_Cromer_Mann_a4
_atom_type_scat_Cromer_Mann_b4
_atom_type_scat_Cromer_Mann_c
_atom_type_scat_dispersion_real
_atom_type_scat_dispersion_imag
_atom_type_scat_source
gd 25.07090 2.25341 19.07980 0.18195 13.85180 12.93310 3.54545 101.39799 2.41960 -9.24200 11.94600 International_Tables_for_Crystallography_Vol.C(1991)_Tables_6.1.1.4_and_6.1.1.5
al 6.42020 3.03870 1.90020 0.74260 1.59360 31.54720 1.96460 85.08860 1.11510 0.20400 0.24600 International_Tables_for_Crystallography_Vol.C(1991)_Tables_6.1.1.4_and_6.1.1.5
si 6.29150 2.43860 3.03530 32.33370 1.98910 0.67850 1.54100 81.69370 1.14070 0.24400 0.33000 International_Tables_for_Crystallography_Vol.C(1991)_Tables_6.1.1.4_and_6.1.1.5
o 3.04850 13.27710 2.28680 5.70110 1.54630 0.32390 0.86700 32.90890 0.25080 0.04700 0.03200 International_Tables_for_Crystallography_Vol.C(1991)_Tables_6.1.1.4_and_6.1.1.5
n 12.21260 0.00570 3.13220 9.89330 2.01250 28.99750 1.16630 0.58260 -11.52900 0.02900 0.01800 International_Tables_for_Crystallography_Vol.C(1991)_Tables_6.1.1.4_and_6.1.1.5

loop_
_geom_angle_atom_site_label_1
_geom_angle_atom_site_label_2
_geom_angle_atom_site_label_3
_geom_angle
_geom_angle_site_symmetry_1
_geom_angle_site_symmetry_3
O5 Al1 O5 109.8(15) 1_554 2_556
O5 Al1 N5 109.8(15) 1_554 2_556
O5 Al1 O6 90.9(16) 1_554 3_444
O5 Al1 O6 87.9(15) 1_554 4_546
O5 Al1 N6 90.9(16) 1_554 3_444
O5 Al1 N6 87.9(15) 1_554 4_546
O5 Al1 O7 85.0(16) 1_554 1_544
O5 Al1 O7 163.5(19) 1_554 2_546
O5 Al1 N7 85.0(16) 1_554 1_544
O5 Al1 N7 163.5(19) 1_554 2_546
O5 Al1 N5 109.8(15) 2_556 1_554
O5 Al1 O6 87.9(15) 2_556 3_444
O5 Al1 O6 90.9(16) 2_556 4_546
O5 Al1 N6 87.9(15) 2_556 3_444
O5 Al1 N6 90.9(16) 2_556 4_546
O5 Al1 O7 163.5(19) 2_556 1_544
O5 Al1 O7 85.0(16) 2_556 2_546
O5 Al1 N7 163.5(19) 2_556 1_544
O5 Al1 N7 85.0(16) 2_556 2_546
N5 Al1 N5 109.8(15) 1_554 2_556
N5 Al1 O6 90.9(16) 1_554 3_444
N5 Al1 O6 87.9(15) 1_554 4_546
N5 Al1 N6 90.9(16) 1_554 3_444
N5 Al1 N6 87.9(15) 1_554 4_546
N5 Al1 O7 85.0(16) 1_554 1_544
N5 Al1 O7 163.5(19) 1_554 2_546
N5 Al1 N7 85.0(16) 1_554 1_544
N5 Al1 N7 163.5(19) 1_554 2_546
N5 Al1 O6 87.9(15) 2_556 3_444
N5 Al1 O6 90.9(16) 2_556 4_546
N5 Al1 N6 87.9(15) 2_556 3_444
N5 Al1 N6 90.9(16) 2_556 4_546
N5 Al1 O7 163.5(19) 2_556 1_544
N5 Al1 O7 85.0(16) 2_556 2_546
N5 Al1 N7 163.5(19) 2_556 1_544
N5 Al1 N7 85.0(16) 2_556 2_546
O6 Al1 O6 178(2) 3_444 4_546
O6 Al1 N6 178(2) 3_444 4_546
O6 Al1 O7 84.5(16) 3_444 1_544
O6 Al1 O7 97.0(17) 3_444 2_546
O6 Al1 N7 84.5(16) 3_444 1_544
O6 Al1 N7 97.0(17) 3_444 2_546
O6 Al1 N6 178(2) 4_546 3_444
O6 Al1 O7 97.0(17) 4_546 1_544
O6 Al1 O7 84.5(16) 4_546 2_546
O6 Al1 N7 97.0(17) 4_546 1_544
O6 Al1 N7 84.5(16) 4_546 2_546
N6 Al1 N6 178(2) 3_444 4_546
N6 Al1 O7 84.5(16) 3_444 1_544
N6 Al1 O7 97.0(17) 3_444 2_546
N6 Al1 N7 84.5(16) 3_444 1_544
N6 Al1 N7 97.0(17) 3_444 2_546
N6 Al1 O7 97.0(17) 4_546 1_544
N6 Al1 O7 84.5(16) 4_546 2_546
N6 Al1 N7 97.0(17) 4_546 1_544
N6 Al1 N7 84.5(16) 4_546 2_546
O7 Al1 O7 81.4(13) 1_544 2_546
O7 Al1 N7 81.4(13) 1_544 2_546
O7 Al1 N7 81.4(13) 2_546 1_544
N7 Al1 N7 81.4(13) 1_544 2_546
O1 Si2 O2 108.8(19) 1_555 2_656
O1 Si2 N2 108.8(19) 1_555 2_656
O1 Si2 O3 114.6(18) 1_555 2_656
O1 Si2 N3 114.6(18) 1_555 2_656
O1 Si2 O4 114(2) 1_555 2_656
O1 Si2 N4 114(2) 1_555 2_656
N1 Si2 O2 108.8(19) 1_555 2_656
N1 Si2 N2 108.8(19) 1_555 2_656
N1 Si2 O3 114.6(18) 1_555 2_656
N1 Si2 N3 114.6(18) 1_555 2_656
N1 Si2 O4 114(2) 1_555 2_656
N1 Si2 N4 114(2) 1_555 2_656
O2 Si2 O3 106.4(20) 2_656 2_656
O2 Si2 N3 106.4(20) 2_656 2_656
O2 Si2 O4 101(3) 2_656 2_656
O2 Si2 N4 101(3) 2_656 2_656
N2 Si2 O3 106.4(20) 2_656 2_656
N2 Si2 N3 106.4(20) 2_656 2_656
N2 Si2 O4 101(3) 2_656 2_656
N2 Si2 N4 101(3) 2_656 2_656
O3 Si2 O4 110(2) 2_656 2_656
O3 Si2 N4 110(2) 2_656 2_656
N3 Si2 O4 110(2) 2_656 2_656
N3 Si2 N4 110(2) 2_656 2_656
O1 Al2 O2 108.8(19) 1_555 2_656
O1 Al2 N2 108.8(19) 1_555 2_656
O1 Al2 O3 114.6(18) 1_555 2_656
O1 Al2 N3 114.6(18) 1_555 2_656
O1 Al2 O4 114(2) 1_555 2_656
O1 Al2 N4 114(2) 1_555 2_656
N1 Al2 O2 108.8(19) 1_555 2_656
N1 Al2 N2 108.8(19) 1_555 2_656
N1 Al2 O3 114.6(18) 1_555 2_656
N1 Al2 N3 114.6(18) 1_555 2_656
N1 Al2 O4 114(2) 1_555 2_656
N1 Al2 N4 114(2) 1_555 2_656
O2 Al2 O3 106.4(20) 2_656 2_656
O2 Al2 N3 106.4(20) 2_656 2_656
O2 Al2 O4 101(3) 2_656 2_656
O2 Al2 N4 101(3) 2_656 2_656
N2 Al2 O3 106.4(20) 2_656 2_656
N2 Al2 N3 106.4(20) 2_656 2_656
N2 Al2 O4 101(3) 2_656 2_656
N2 Al2 N4 101(3) 2_656 2_656
O3 Al2 O4 110(2) 2_656 2_656
O3 Al2 N4 110(2) 2_656 2_656
N3 Al2 O4 110(2) 2_656 2_656
N3 Al2 N4 110(2) 2_656 2_656
O2 Si3 O2 99(2) 1_555 2_556
O2 Si3 N2 99(2) 1_555 2_556
O2 Si3 O5 105(2) 1_555 1_555
O2 Si3 O5 103(2) 1_555 2_556
O2 Si3 N5 105(2) 1_555 1_555
O2 Si3 N5 103(2) 1_555 2_556
O2 Si3 N2 99(2) 2_556 1_555
O2 Si3 O5 103(2) 2_556 1_555
O2 Si3 O5 105(2) 2_556 2_556
O2 Si3 N5 103(2) 2_556 1_555
O2 Si3 N5 105(2) 2_556 2_556
N2 Si3 N2 99(2) 1_555 2_556
N2 Si3 O5 105(2) 1_555 1_555
N2 Si3 O5 103(2) 1_555 2_556
N2 Si3 N5 105(2) 1_555 1_555
N2 Si3 N5 103(2) 1_555 2_556
N2 Si3 O5 103(2) 2_556 1_555
N2 Si3 O5 105(2) 2_556 2_556
N2 Si3 N5 103(2) 2_556 1_555
N2 Si3 N5 105(2) 2_556 2_556
O5 Si3 O5 136.6(19) 1_555 2_556
O5 Si3 N5 136.6(19) 1_555 2_556
O5 Si3 N5 136.6(19) 2_556 1_555
N5 Si3 N5 136.6(19) 1_555 2_556
O2 Al3 O2 99(2) 1_555 2_556
O2 Al3 N2 99(2) 1_555 2_556
O2 Al3 O5 105(2) 1_555 1_555
O2 Al3 O5 103(2) 1_555 2_556
O2 Al3 N5 105(2) 1_555 1_555
O2 Al3 N5 103(2) 1_555 2_556
O2 Al3 N2 99(2) 2_556 1_555
O2 Al3 O5 103(2) 2_556 1_555
O2 Al3 O5 105(2) 2_556 2_556
O2 Al3 N5 103(2) 2_556 1_555
O2 Al3 N5 105(2) 2_556 2_556
N2 Al3 N2 99(2) 1_555 2_556
N2 Al3 O5 105(2) 1_555 1_555
N2 Al3 O5 103(2) 1_555 2_556
N2 Al3 N5 105(2) 1_555 1_555
N2 Al3 N5 103(2) 1_555 2_556
N2 Al3 O5 103(2) 2_556 1_555
N2 Al3 O5 105(2) 2_556 2_556
N2 Al3 N5 103(2) 2_556 1_555
N2 Al3 N5 105(2) 2_556 2_556
O5 Al3 O5 136.6(19) 1_555 2_556
O5 Al3 N5 136.6(19) 1_555 2_556
O5 Al3 N5 136.6(19) 2_556 1_555
N5 Al3 N5 136.6(19) 1_555 2_556
O3 Si4 O4 107(2) 1_555 4_546
O3 Si4 N4 107(2) 1_555 4_546
O3 Si4 O6 119(2) 1_555 1_555
O3 Si4 N6 119(2) 1_555 1_555
O3 Si4 O7 92.5(19) 1_555 4_546
O3 Si4 N7 92.5(19) 1_555 4_546
N3 Si4 O4 107(2) 1_555 4_546
N3 Si4 N4 107(2) 1_555 4_546
N3 Si4 O6 119(2) 1_555 1_555
N3 Si4 N6 119(2) 1_555 1_555
N3 Si4 O7 92.5(19) 1_555 4_546
N3 Si4 N7 92.5(19) 1_555 4_546
O4 Si4 O6 100(3) 4_546 1_555
O4 Si4 N6 100(3) 4_546 1_555
O4 Si4 O7 105.4(20) 4_546 4_546
O4 Si4 N7 105.4(20) 4_546 4_546
N4 Si4 O6 100(3) 4_546 1_555
N4 Si4 N6 100(3) 4_546 1_555
N4 Si4 O7 105.4(20) 4_546 4_546
N4 Si4 N7 105.4(20) 4_546 4_546
O6 Si4 O7 131(2) 1_555 4_546
O6 Si4 N7 131(2) 1_555 4_546
N6 Si4 O7 131(2) 1_555 4_546
N6 Si4 N7 131(2) 1_555 4_546
O3 Al4 O4 107(2) 1_555 4_546
O3 Al4 N4 107(2) 1_555 4_546
O3 Al4 O6 119(2) 1_555 1_555
O3 Al4 N6 119(2) 1_555 1_555
O3 Al4 O7 92.5(19) 1_555 4_546
O3 Al4 N7 92.5(19) 1_555 4_546
N3 Al4 O4 107(2) 1_555 4_546
N3 Al4 N4 107(2) 1_555 4_546
N3 Al4 O6 119(2) 1_555 1_555
N3 Al4 N6 119(2) 1_555 1_555
N3 Al4 O7 92.5(19) 1_555 4_546
N3 Al4 N7 92.5(19) 1_555 4_546
O4 Al4 O6 100(3) 4_546 1_555
O4 Al4 N6 100(3) 4_546 1_555
O4 Al4 O7 105.4(20) 4_546 4_546
O4 Al4 N7 105.4(20) 4_546 4_546
N4 Al4 O6 100(3) 4_546 1_555
N4 Al4 N6 100(3) 4_546 1_555
N4 Al4 O7 105.4(20) 4_546 4_546
N4 Al4 N7 105.4(20) 4_546 4_546
O6 Al4 O7 131(2) 1_555 4_546
O6 Al4 N7 131(2) 1_555 4_546
N6 Al4 O7 131(2) 1_555 4_546
N6 Al4 N7 131(2) 1_555 4_546
Si2 O2 Si3 127.9(17) 2_656 1_555
Si2 O2 Al3 127.9(17) 2_656 1_555
Al2 O2 Si3 127.9(17) 2_656 1_555
Al2 O2 Al3 127.9(17) 2_656 1_555
Si2 N2 Si3 127.9(17) 2_656 1_555
Si2 N2 Al3 127.9(17) 2_656 1_555
Al2 N2 Si3 127.9(17) 2_656 1_555
Al2 N2 Al3 127.9(17) 2_656 1_555
Si2 O3 Si4 117.0(15) 2_656 1_555
Si2 O3 Al4 117.0(15) 2_656 1_555
Al2 O3 Si4 117.0(15) 2_656 1_555
Al2 O3 Al4 117.0(15) 2_656 1_555
Si2 N3 Si4 117.0(15) 2_656 1_555
Si2 N3 Al4 117.0(15) 2_656 1_555
Al2 N3 Si4 117.0(15) 2_656 1_555
Al2 N3 Al4 117.0(15) 2_656 1_555
Si2 O4 Si4 125.2(20) 2_656 4_556
Si2 O4 Al4 125.2(20) 2_656 4_556
Al2 O4 Si4 125.2(20) 2_656 4_556
Al2 O4 Al4 125.2(20) 2_656 4_556
Si2 N4 Si4 125.2(20) 2_656 4_556
Si2 N4 Al4 125.2(20) 2_656 4_556
Al2 N4 Si4 125.2(20) 2_656 4_556
Al2 N4 Al4 125.2(20) 2_656 4_556
Al1 O5 Si3 109.3(10) 1_556 1_555
Al1 O5 Al3 109.3(10) 1_556 1_555
Al1 N5 Si3 109.3(10) 1_556 1_555
Al1 N5 Al3 109.3(10) 1_556 1_555
Al1 O6 Si4 125.0(14) 3_556 1_555
Al1 O6 Al4 125.0(14) 3_556 1_555
Al1 N6 Si4 125.0(14) 3_556 1_555
Al1 N6 Al4 125.0(14) 3_556 1_555
Al1 O7 Si4 114.0(12) 1_566 4_556
Al1 O7 Al4 114.0(12) 1_566 4_556
Al1 N7 Si4 114.0(12) 1_566 4_556
Al1 N7 Al4 114.0(12) 1_566 4_556

loop_
_geom_bond_atom_site_label_1
_geom_bond_atom_site_label_2
_geom_bond_distance
_geom_bond_site_symmetry_2
Al1 O5 1.94(2) 1_554
Al1 O5 1.94(2) 2_556
Al1 N5 1.94(2) 1_554
Al1 N5 1.94(2) 2_556
Al1 O6 1.85(2) 3_444
Al1 O6 1.85(2) 4_546
Al1 N6 1.85(2) 3_444
Al1 N6 1.85(2) 4_546
Al1 O7 1.99(2) 1_544
Al1 O7 1.99(2) 2_546
Al1 N7 1.99(2) 1_544
Al1 N7 1.99(2) 2_546
Si2 O1 1.681(11) 1_555
Si2 N1 1.681(11) 1_555
Si2 O2 1.78(3) 2_656
Si2 N2 1.78(3) 2_656
Si2 O3 1.88(3) 2_656
Si2 N3 1.88(3) 2_656
Si2 O4 1.71(3) 2_656
Si2 N4 1.71(3) 2_656
Al2 O1 1.681(11) 1_555
Al2 N1 1.681(11) 1_555
Al2 O2 1.78(3) 2_656
Al2 N2 1.78(3) 2_656
Al2 O3 1.88(3) 2_656
Al2 N3 1.88(3) 2_656
Al2 O4 1.71(3) 2_656
Al2 N4 1.71(3) 2_656
Si3 O2 1.71(3) 1_555
Si3 O2 1.71(3) 2_556
Si3 N2 1.71(3) 1_555
Si3 N2 1.71(3) 2_556
Si3 O5 1.72(2) 1_555
Si3 O5 1.72(2) 2_556
Si3 N5 1.72(2) 1_555
Si3 N5 1.72(2) 2_556
Al3 O2 1.71(3) 1_555
Al3 O2 1.71(3) 2_556
Al3 N2 1.71(3) 1_555
Al3 N2 1.71(3) 2_556
Al3 O5 1.72(2) 1_555
Al3 O5 1.72(2) 2_556
Al3 N5 1.72(2) 1_555
Al3 N5 1.72(2) 2_556
Si4 O3 1.63(3) 1_555
Si4 N3 1.63(3) 1_555
Si4 O4 1.75(3) 4_546
Si4 N4 1.75(3) 4_546
Si4 O6 1.67(3) 1_555
Si4 N6 1.67(3) 1_555
Si4 O7 1.73(2) 4_546
Si4 N7 1.73(2) 4_546
Al4 O3 1.63(3) 1_555
Al4 N3 1.63(3) 1_555
Al4 O4 1.75(3) 4_546
Al4 N4 1.75(3) 4_546
Al4 O6 1.67(3) 1_555
Al4 N6 1.67(3) 1_555
Al4 O7 1.73(2) 4_546
Al4 N7 1.73(2) 4_546
O1 Si2 1.681(11) 1_555
O1 Al2 1.681(11) 1_555
N1 Si2 1.681(11) 1_555
N1 Al2 1.681(11) 1_555
O2 Si2 1.78(3) 2_656
O2 Al2 1.78(3) 2_656
O2 Si3 1.71(3) 1_555
O2 Al3 1.71(3) 1_555
N2 Si2 1.78(3) 2_656
N2 Al2 1.78(3) 2_656
N2 Si3 1.71(3) 1_555
N2 Al3 1.71(3) 1_555
O3 Si2 1.88(3) 2_656
O3 Al2 1.88(3) 2_656
O3 Si4 1.63(3) 1_555
O3 Al4 1.63(3) 1_555
N3 Si2 1.88(3) 2_656
N3 Al2 1.88(3) 2_656
N3 Si4 1.63(3) 1_555
N3 Al4 1.63(3) 1_555
O4 Si2 1.71(3) 2_656
O4 Al2 1.71(3) 2_656
O4 Si4 1.75(3) 4_556
O4 Al4 1.75(3) 4_556
N4 Si2 1.71(3) 2_656
N4 Al2 1.71(3) 2_656
N4 Si4 1.75(3) 4_556
N4 Al4 1.75(3) 4_556
O5 Al1 1.94(2) 1_556
O5 Si3 1.72(2) 1_555
O5 Al3 1.72(2) 1_555
N5 Al1 1.94(2) 1_556
N5 Si3 1.72(2) 1_555
N5 Al3 1.72(2) 1_555
O6 Al1 1.85(2) 3_556
O6 Si4 1.67(3) 1_555
O6 Al4 1.67(3) 1_555
N6 Al1 1.85(2) 3_556
N6 Si4 1.67(3) 1_555
N6 Al4 1.67(3) 1_555
O7 Al1 1.99(2) 1_566
O7 Si4 1.73(2) 4_556
O7 Al4 1.73(2) 4_556
N7 Al1 1.99(2) 1_566
N7 Si4 1.73(2) 4_556
N7 Al4 1.73(2) 4_556
